data_4117850
loop_
_publ_author_name
'Thomas M. McDonald'
'Woo Ram Lee'
'Jarad A. Mason'
'Brian M. Wiers'
'Chang Seop Hong'
'Jeffrey R. Long'

_publ_section_title
;
 Capture of Carbon Dioxide from Air and Flue Gas in the
 Alkylamine-Appended Metal-Organic Framework mmen-Mg2(dobpdc)
;
_journal_name_full 'Journal of the American Chemical Society'
_journal_page_first 7056
_journal_page_last 7065
_journal_paper_doi 10.1021/ja300034j
_journal_volume 134
_journal_year 2012
_chemical_formula_sum 'C12 H14 N O4 Zn'
_chemical_formula_weight 301.61
_chemical_name_systematic
;
 ?
;
_space_group_IT_number 154
_symmetry_cell_setting hexagonal
_symmetry_space_group_name_Hall 'P 32 2"'
_symmetry_space_group_name_H-M 'P 32 2 1'
_atom_sites_solution_hydrogens geom
_atom_sites_solution_primary direct
_atom_sites_solution_secondary difmap
_audit_creation_method SHELXL-97
_cell_angle_alpha 90.00
_cell_angle_beta 90.00
_cell_angle_gamma 120.00
_cell_formula_units_Z 6
_cell_length_a 21.698(3)
_cell_length_b 21.698(3)
_cell_length_c 6.8690(14)
_cell_measurement_reflns_used 24618
_cell_measurement_temperature 100(2)
_cell_measurement_theta_max 30.39
_cell_measurement_theta_min 2.59
_cell_volume 2800.7(8)
_computing_cell_refinement HKL2000
_computing_data_collection 'PAL ADSC Quantum-210'
_computing_data_reduction HKL2000
_computing_molecular_graphics WingX
_computing_publication_material WingX
_computing_structure_refinement 'SHELXL-97 (Sheldrick, 1997)'
_computing_structure_solution SHELXTL
_diffrn_ambient_temperature 100(2)
_diffrn_measured_fraction_theta_full 0.906
_diffrn_measured_fraction_theta_max 0.906
_diffrn_measurement_device_type 'CCD area detector'
_diffrn_measurement_method 'phi scans'
_diffrn_radiation_monochromator 'Pt coated Si double crystal'
_diffrn_radiation_source 'bending magnet beamline'
_diffrn_radiation_type synchrotron
_diffrn_radiation_wavelength 0.85000
_diffrn_reflns_av_R_equivalents 0.0418
_diffrn_reflns_av_sigmaI/netI 0.0295
_diffrn_reflns_limit_h_max 25
_diffrn_reflns_limit_h_min -25
_diffrn_reflns_limit_k_max 25
_diffrn_reflns_limit_k_min -25
_diffrn_reflns_limit_l_max 7
_diffrn_reflns_limit_l_min -8
_diffrn_reflns_number 13927
_diffrn_reflns_theta_full 30.39
_diffrn_reflns_theta_max 30.39
_diffrn_reflns_theta_min 2.59
_exptl_absorpt_coefficient_mu 1.319
_exptl_absorpt_correction_T_max 0.7478
_exptl_absorpt_correction_T_min 0.6273
_exptl_absorpt_correction_type empirical
_exptl_absorpt_process_details HKL2000-Scalepack
_exptl_crystal_colour colorless
_exptl_crystal_density_diffrn 1.073
_exptl_crystal_description hexagonal
_exptl_crystal_F_000 930
_exptl_crystal_size_max 0.15
_exptl_crystal_size_mid 0.04
_exptl_crystal_size_min 0.04
_platon_squeeze_details
;
;
_refine_diff_density_max 0.461
_refine_diff_density_min -0.728
_refine_diff_density_rms 0.095
_refine_ls_abs_structure_details 'Flack H D (1983), Acta Cryst. A39, 876-881'
_refine_ls_abs_structure_Flack 0.46(2)
_refine_ls_extinction_method none
_refine_ls_goodness_of_fit_ref 1.073
_refine_ls_hydrogen_treatment constr
_refine_ls_matrix_type full
_refine_ls_number_parameters 165
_refine_ls_number_reflns 2941
_refine_ls_number_restraints 5
_refine_ls_restrained_S_all 1.074
_refine_ls_R_factor_all 0.0501
_refine_ls_R_factor_gt 0.0466
_refine_ls_shift/su_max 0.814
_refine_ls_shift/su_mean 0.049
_refine_ls_structure_factor_coef Fsqd
_refine_ls_weighting_details 'calc w=1/[\s^2^(Fo^2^)+(0.0904P)^2^+0.9620P] where P=(Fo^2^+2Fc^2^)/3'
_refine_ls_weighting_scheme calc
_refine_ls_wR_factor_gt 0.1204
_refine_ls_wR_factor_ref 0.1223
_reflns_number_gt 2737
_reflns_number_total 2941
_reflns_threshold_expression >2sigma(I)
_cod_data_source_file ja300034j_si_002.cif
_cod_data_source_block zndobpdc
_cod_database_code 4117850

loop_
_symmetry_equiv_pos_as_xyz
'x, y, z'
'-y, x-y, z+2/3'
'-x+y, -x, z+1/3'
'y, x, -z'
'x-y, -y, -z+1/3'
'-x, -x+y, -z+2/3'

loop_
_atom_site_label
_atom_site_type_symbol
_atom_site_fract_x
_atom_site_fract_y
_atom_site_fract_z
_atom_site_U_iso_or_equiv
_atom_site_adp_type
_atom_site_occupancy
_atom_site_symmetry_multiplicity
_atom_site_calc_flag
_atom_site_refinement_flags
Zn1 Zn 0.60639(3) 0.27947(2) 1.15793(6) 0.02684(18) Uani 1 1 d .
O1 O 0.6490(2) 0.23825(19) 0.9690(4) 0.0322(7) Uani 1 1 d .
O2 O 0.64993(17) 0.36372(16) 0.9446(4) 0.0284(7) Uani 1 1 d .
O3 O 0.58207(17) 0.20738(15) 1.3738(4) 0.0303(7) Uani 1 1 d .
C1 C 0.6138(3) 0.1744(3) 0.8787(6) 0.0298(11) Uani 1 1 d .
C2 C 0.5709(3) 0.4060(2) 1.0143(6) 0.0279(10) Uani 1 1 d .
C3 C 0.5356(3) 0.4398(3) 0.9362(7) 0.0325(11) Uani 1 1 d .
H3 H 0.5428 0.4530 0.8027 0.039 Uiso 1 1 calc R
C4 C 0.4906(3) 0.4551(3) 1.0438(7) 0.0337(11) Uani 1 1 d .
C5 C 0.5638(3) 0.0465(2) 0.9089(6) 0.0338(12) Uani 1 1 d .
H5 H 0.5538 0.0067 0.9881 0.041 Uiso 1 1 calc R
C6 C 0.5962(3) 0.1132(3) 0.9911(6) 0.0344(11) Uani 1 1 d .
H6 H 0.6070 0.1182 1.1262 0.041 Uiso 1 1 calc R
C7 C 0.6179(3) 0.3950(2) 0.8814(7) 0.0310(11) Uani 1 1 d .
O1S O 0.50364(18) 0.2277(2) 1.0379(5) 0.0426(8) Uani 1 1 d .
C1S C 0.4926(3) 0.2359(3) 0.8694(8) 0.0510(15) Uani 1 1 d D
H1S H 0.5327 0.2584 0.7854 0.061 Uiso 1 1 calc R
N1S N 0.4291(3) 0.2159(4) 0.7923(8) 0.095(3) Uani 1 1 d D
C2S C 0.3652(5) 0.1891(7) 0.9245(15) 0.137(5) Uani 1 1 d D
H2S1 H 0.3701 0.1616 1.0325 0.164 Uiso 1 1 calc R
H2S2 H 0.3218 0.1566 0.8504 0.164 Uiso 1 1 calc R
C3S C 0.3569(7) 0.2517(9) 1.011(3) 0.243(12) Uani 1 1 d D
H3S1 H 0.4041 0.2928 1.0362 0.365 Uiso 1 1 calc R
H3S2 H 0.3300 0.2362 1.1332 0.365 Uiso 1 1 calc R
H3S3 H 0.3314 0.2650 0.9179 0.365 Uiso 1 1 calc R
C4S C 0.4276(7) 0.2267(8) 0.5793(13) 0.177(7) Uani 1 1 d D
H4S1 H 0.4762 0.2609 0.5334 0.212 Uiso 1 1 calc R
H4S2 H 0.3967 0.2471 0.5515 0.212 Uiso 1 1 calc R
C5S C 0.3996(10) 0.1560(12) 0.470(2) 0.64(5) Uani 1 1 d D
H5S1 H 0.3644 0.1170 0.5511 0.955 Uiso 1 1 calc R
H5S2 H 0.4393 0.1478 0.4419 0.955 Uiso 1 1 calc R
H5S3 H 0.3774 0.1579 0.3480 0.955 Uiso 1 1 calc R

loop_
_atom_site_aniso_label
_atom_site_aniso_U_11
_atom_site_aniso_U_22
_atom_site_aniso_U_33
_atom_site_aniso_U_23
_atom_site_aniso_U_13
_atom_site_aniso_U_12
Zn1 0.0328(3) 0.0314(3) 0.0167(3) 0.00011(19) -0.00061(19) 0.0163(2)
O1 0.0392(19) 0.0319(18) 0.0218(17) -0.0060(14) -0.0067(14) 0.0150(15)
O2 0.0331(17) 0.0340(15) 0.0213(15) 0.0030(12) 0.0001(13) 0.0192(15)
O3 0.0378(19) 0.0301(15) 0.0186(15) -0.0031(12) -0.0047(14) 0.0138(15)
C1 0.042(3) 0.029(2) 0.020(3) -0.0044(19) -0.003(2) 0.020(2)
C2 0.032(3) 0.035(2) 0.019(2) 0.0001(19) -0.0003(19) 0.019(2)
C3 0.043(3) 0.044(3) 0.017(2) -0.003(2) -0.003(2) 0.026(2)
C4 0.048(3) 0.051(3) 0.019(2) 0.000(2) -0.003(2) 0.038(3)
C5 0.059(3) 0.027(2) 0.009(2) 0.0030(17) -0.001(2) 0.017(2)
C6 0.052(3) 0.035(3) 0.011(2) 0.0033(19) 0.000(2) 0.017(2)
C7 0.031(3) 0.033(3) 0.029(3) -0.006(2) -0.005(2) 0.017(2)
O1S 0.0415(18) 0.046(2) 0.033(2) 0.0027(18) -0.0063(15) 0.0160(18)
C1S 0.046(3) 0.060(4) 0.038(3) 0.001(3) -0.003(3) 0.020(3)
N1S 0.049(3) 0.138(6) 0.049(3) 0.039(4) -0.013(3) 0.011(3)
C2S 0.074(6) 0.226(14) 0.105(8) -0.034(8) -0.018(6) 0.070(8)
C3S 0.099(9) 0.229(19) 0.36(3) -0.178(19) 0.023(12) 0.051(11)
C4S 0.118(9) 0.242(16) 0.070(7) 0.057(8) -0.056(6) 0.015(9)
C5S 0.143(15) 1.02(9) 0.21(2) 0.40(4) -0.064(15) -0.11(3)

loop_
_atom_type_symbol
_atom_type_description
_atom_type_scat_dispersion_real
_atom_type_scat_dispersion_imag
_atom_type_scat_source
C C 0.0033 0.0016 'International Tables Vol C Tables 4.2.6.8 and 6.1.1.4'
H H 0.0000 0.0000 'International Tables Vol C Tables 4.2.6.8 and 6.1.1.4'
N N 0.0061 0.0033 'International Tables Vol C Tables 4.2.6.8 and 6.1.1.4'
O O 0.0106 0.0060 'International Tables Vol C Tables 4.2.6.8 and 6.1.1.4'
Zn Zn 0.2839 1.4301 'International Tables Vol C Tables 4.2.6.8 and 6.1.1.4'

loop_
_geom_angle_atom_site_label_1
_geom_angle_atom_site_label_2
_geom_angle_atom_site_label_3
_geom_angle
_geom_angle_site_symmetry_1
_geom_angle_site_symmetry_3
O3 Zn1 O1 98.99(14) . 3_665
O3 Zn1 O1 97.30(13) . .
O1 Zn1 O1 160.66(13) 3_665 .
O3 Zn1 O1S 94.46(13) . .
O1 Zn1 O1S 92.80(14) 3_665 .
O1 Zn1 O1S 96.26(14) . .
O3 Zn1 O2 170.65(13) . .
O1 Zn1 O2 81.61(12) 3_665 .
O1 Zn1 O2 80.63(12) . .
O1S Zn1 O2 94.83(13) . .
O3 Zn1 O2 92.26(12) . 3_665
O1 Zn1 O2 79.67(12) 3_665 3_665
O1 Zn1 O2 89.37(13) . 3_665
O1S Zn1 O2 170.62(14) . 3_665
O2 Zn1 O2 78.63(3) . 3_665
O3 Zn1 Zn1 85.11(8) . 3_665
O1 Zn1 Zn1 39.56(9) 3_665 3_665
O1 Zn1 Zn1 132.61(11) . 3_665
O1S Zn1 Zn1 130.89(11) . 3_665
O2 Zn1 Zn1 89.60(8) . 3_665
O2 Zn1 Zn1 43.29(8) 3_665 3_665
O3 Zn1 Zn1 130.14(10) . 2_654
O1 Zn1 Zn1 121.47(10) 3_665 2_654
O1 Zn1 Zn1 39.22(10) . 2_654
O1S Zn1 Zn1 109.94(9) . 2_654
O2 Zn1 Zn1 44.64(9) . 2_654
O2 Zn1 Zn1 70.11(8) 3_665 2_654
Zn1 Zn1 Zn1 107.18(2) 3_665 2_654
C1 O1 Zn1 121.3(3) . 2_654
C1 O1 Zn1 126.3(3) . .
Zn1 O1 Zn1 101.23(14) 2_654 .
C7 O2 Zn1 124.2(3) . .
C7 O2 Zn1 136.9(3) . 2_654
Zn1 O2 Zn1 92.07(12) . 2_654
C7 O3 Zn1 124.5(3) 2_655 .
O1 C1 C2 124.5(4) . 2_654
O1 C1 C6 117.5(4) . .
C2 C1 C6 118.0(4) 2_654 .
C3 C2 C1 118.8(4) . 3_665
C3 C2 C7 116.7(4) . .
C1 C2 C7 124.4(4) 3_665 .
C4 C3 C2 123.6(4) . .
C3 C4 C5 116.3(4) . 3_665
C3 C4 C4 121.6(5) . 4_557
C5 C4 C4 122.1(5) 3_665 4_557
C6 C5 C4 121.9(4) . 2_654
C5 C6 C1 121.4(4) . .
O2 C7 O3 122.4(4) . 3_664
O2 C7 C2 118.9(4) . .
O3 C7 C2 118.7(4) 3_664 .
C1S O1S Zn1 122.1(4) . .
O1S C1S N1S 125.4(6) . .
C1S N1S C4S 116.2(7) . .
C1S N1S C2S 119.2(6) . .
C4S N1S C2S 124.5(7) . .
N1S C2S C3S 112.0(11) . .
N1S C4S C5S 110.6(11) . .

loop_
_geom_bond_atom_site_label_1
_geom_bond_atom_site_label_2
_geom_bond_distance
_geom_bond_site_symmetry_2
Zn1 O3 2.024(3) .
Zn1 O1 2.027(4) 3_665
Zn1 O1 2.041(3) .
Zn1 O1S 2.100(3) .
Zn1 O2 2.157(3) .
Zn1 O2 2.211(3) 3_665
Zn1 Zn1 3.1443(7) 3_665
Zn1 Zn1 3.1443(7) 2_654
O1 C1 1.352(6) .
O1 Zn1 2.027(4) 2_654
O2 C7 1.266(6) .
O2 Zn1 2.211(3) 2_654
O3 C7 1.275(6) 2_655
C1 C2 1.408(6) 2_654
C1 C6 1.414(7) .
C2 C3 1.406(7) .
C2 C1 1.408(6) 3_665
C2 C7 1.475(7) .
C3 C4 1.390(7) .
C4 C5 1.409(6) 3_665
C4 C4 1.464(9) 4_557
C5 C6 1.374(7) .
C5 C4 1.409(6) 2_654
C7 O3 1.275(6) 3_664
O1S C1S 1.212(6) .
C1S N1S 1.331(7) .
N1S C4S 1.485(9) .
N1S C2S 1.509(10) .
C2S C3S 1.573(14) .
C4S C5S 1.535(19) .

loop_
_platon_squeeze_void_nr
_platon_squeeze_void_average_x
_platon_squeeze_void_average_y
_platon_squeeze_void_average_z
_platon_squeeze_void_volume
_platon_squeeze_void_count_electrons
1 -0.333 0.333 -0.170 1160.8 289.4
